data_2222169
loop_
_publ_author_name
'Razak, Ibrahim Abdul'
'Fun, Hoong-Kun'
'Ngaini, Zainab'
'Rahman, Norashikin Irdawaty Abd'
'Hussain, Hasnain'

_publ_section_title
;
 (<i>E</i>)-3-[4-(Hexyloxy)phenyl]-1-(4-hydroxyphenyl)prop-2-en-1-one
;
_journal_coeditor_code TK2457
_journal_issue 6
_journal_name_full 'Acta Crystallographica Section E'
_journal_page_first o1439
_journal_page_last o1440
_journal_paper_doi 10.1107/S1600536809019436
_journal_volume 65
_journal_year 2009
_chemical_formula_iupac 'C21 H24 O3'
_chemical_formula_moiety 'C21 H24 O3'
_chemical_formula_sum 'C21 H24 O3'
_chemical_formula_weight 324.40
_chemical_name_systematic
;
(<i>E</i>)-3-[4-(Hexyloxy)phenyl]-1-(4-hydroxyphenyl)prop-2-en-1-one
;
_space_group_IT_number 61
_symmetry_cell_setting orthorhombic
_symmetry_space_group_name_Hall '-P 2ac 2ab'
_symmetry_space_group_name_H-M 'P b c a'
_atom_sites_solution_hydrogens geom
_atom_sites_solution_primary direct
_atom_sites_solution_secondary difmap
_audit_creation_method SHELXL97
_cell_angle_alpha 90
_cell_angle_beta 90
_cell_angle_gamma 90
_cell_formula_units_Z 8
_cell_length_a 10.0237(2)
_cell_length_b 9.7695(2)
_cell_length_c 35.3220(6)
_cell_measurement_reflns_used 2200
_cell_measurement_temperature 100
_cell_measurement_theta_max 22.0
_cell_measurement_theta_min 2.3
_cell_volume 3458.96(12)
_computing_cell_refinement 'SAINT (Bruker, 2005)'
_computing_data_collection 'APEX2 (Bruker, 2005)'
_computing_data_reduction 'SAINT (Bruker, 2005)'
_computing_molecular_graphics 'SHELXTL (Sheldrick, 2008)'
_computing_publication_material
;
SHELXTL (Sheldrick, 2008) and PLATON (Spek, 2009)
;
_computing_structure_refinement 'SHELXTL (Sheldrick, 2008)'
_computing_structure_solution 'SHELXTL (Sheldrick, 2008)'
_diffrn_ambient_temperature 100
_diffrn_measured_fraction_theta_full 0.996
_diffrn_measured_fraction_theta_max 0.996
_diffrn_measurement_device_type 'Bruker SMART APEXII CCD area-detector'
_diffrn_measurement_method '\f and \w'
_diffrn_radiation_monochromator graphite
_diffrn_radiation_source 'sealed tube'
_diffrn_radiation_type MoK\a
_diffrn_radiation_wavelength 0.71073
_diffrn_reflns_av_R_equivalents 0.086
_diffrn_reflns_av_sigmaI/netI 0.095
_diffrn_reflns_limit_h_max 14
_diffrn_reflns_limit_h_min -14
_diffrn_reflns_limit_k_max 14
_diffrn_reflns_limit_k_min -14
_diffrn_reflns_limit_l_max 50
_diffrn_reflns_limit_l_min -51
_diffrn_reflns_number 25370
_diffrn_reflns_theta_full 31.3
_diffrn_reflns_theta_max 31.3
_diffrn_reflns_theta_min 1.2
_diffrn_standards_number 0
_exptl_absorpt_coefficient_mu 0.082
_exptl_absorpt_correction_T_max 0.995
_exptl_absorpt_correction_T_min 0.980
_exptl_absorpt_correction_type multi-scan
_exptl_absorpt_process_details '(SADABS; Bruker, 2005)'
_exptl_crystal_colour colourless
_exptl_crystal_density_diffrn 1.246
_exptl_crystal_density_method 'not measured'
_exptl_crystal_description block
_exptl_crystal_F_000 1392
_exptl_crystal_size_max 0.252
_exptl_crystal_size_mid 0.124
_exptl_crystal_size_min 0.067
_refine_diff_density_max 0.27
_refine_diff_density_min -0.25
_refine_ls_extinction_method none
_refine_ls_goodness_of_fit_ref 1.02
_refine_ls_hydrogen_treatment mixed
_refine_ls_matrix_type full
_refine_ls_number_parameters 222
_refine_ls_number_reflns 5659
_refine_ls_number_restraints 0
_refine_ls_restrained_S_all 1.02
_refine_ls_R_factor_all 0.137
_refine_ls_R_factor_gt 0.073
_refine_ls_shift/su_max_lt 0.001
_refine_ls_shift/su_mean 0.000
_refine_ls_structure_factor_coef Fsqd
_refine_ls_weighting_details 'calc w = 1/[\s^2^(Fo^2^)+(0.0389P)^2^+1.4637P] where P=(Fo^2^+2Fc^2^)/3'
_refine_ls_weighting_scheme calc
_refine_ls_wR_factor_gt 0.117
_refine_ls_wR_factor_ref 0.139
_reflns_number_gt 3311
_reflns_number_total 5659
_reflns_threshold_expression I>2\s(I)
_cod_data_source_file tk2457.cif
_cod_data_source_block I
_cod_database_code 2222169
_cod_database_fobs_code 2222169

loop_
_symmetry_equiv_pos_as_xyz
'x, y, z'
'-x+1/2, -y, z+1/2'
'-x, y+1/2, -z+1/2'
'x+1/2, -y+1/2, -z'
'-x, -y, -z'
'x-1/2, y, -z-1/2'
'x, -y-1/2, z-1/2'
'-x-1/2, y-1/2, z'

loop_
_atom_site_type_symbol
_atom_site_label
_atom_site_fract_x
_atom_site_fract_y
_atom_site_fract_z
_atom_site_U_iso_or_equiv
_atom_site_adp_type
_atom_site_calc_flag
_atom_site_refinement_flags
_atom_site_occupancy
_atom_site_disorder_assembly
_atom_site_disorder_group
O O1 0.45711(14) 0.93154(14) 0.31262(3) 0.0203(3) Uani d . 1 . .
O O2 0.17214(13) 0.81942(14) 0.15690(3) 0.0216(3) Uani d . 1 . .
O O3 0.47446(13) 0.24927(13) 0.00413(4) 0.0207(3) Uani d . 1 . .
C C1 0.43756(18) 0.74282(19) 0.22313(5) 0.0177(4) Uani d . 1 . .
H H1A 0.4783 0.6696 0.2109 0.021 Uiso calc R 1 . .
C C2 0.47890(19) 0.77884(18) 0.25929(5) 0.0183(4) Uani d . 1 . .
H H2A 0.5452 0.7286 0.2714 0.022 Uiso calc R 1 . .
C C3 0.42085(18) 0.89013(19) 0.27736(5) 0.0172(4) Uani d . 1 . .
C C4 0.32103(19) 0.96503(19) 0.25923(5) 0.0198(4) Uani d . 1 . .
H H4A 0.2827 1.0402 0.2712 0.024 Uiso calc R 1 . .
C C5 0.27945(18) 0.92715(19) 0.22348(5) 0.0193(4) Uani d . 1 . .
H H5A 0.2127 0.9773 0.2116 0.023 Uiso calc R 1 . .
C C6 0.33582(18) 0.81466(18) 0.20480(5) 0.0163(4) Uani d . 1 . .
C C7 0.28184(18) 0.77389(19) 0.16745(5) 0.0175(4) Uani d . 1 . .
C C8 0.35542(18) 0.67861(19) 0.14301(5) 0.0177(4) Uani d . 1 . .
H H8A 0.4336 0.6379 0.1516 0.021 Uiso calc R 1 . .
C C9 0.30968(18) 0.65064(19) 0.10828(5) 0.0184(4) Uani d . 1 . .
H H9A 0.2357 0.7010 0.1007 0.022 Uiso calc R 1 . .
C C10 0.35965(18) 0.55225(18) 0.08071(5) 0.0169(4) Uani d . 1 . .
C C11 0.29114(19) 0.5369(2) 0.04661(5) 0.0201(4) Uani d . 1 . .
H H11A 0.2197 0.5948 0.0415 0.024 Uiso calc R 1 . .
C C12 0.32554(19) 0.43872(19) 0.02008(5) 0.0201(4) Uani d . 1 . .
H H12A 0.2773 0.4303 -0.0023 0.024 Uiso calc R 1 . .
C C13 0.43319(18) 0.35286(18) 0.02730(5) 0.0176(4) Uani d . 1 . .
C C14 0.50604(18) 0.3682(2) 0.06095(5) 0.0193(4) Uani d . 1 . .
H H14A 0.5795 0.3125 0.0655 0.023 Uiso calc R 1 . .
C C15 0.46928(18) 0.46577(19) 0.08730(5) 0.0180(4) Uani d . 1 . .
H H15A 0.5176 0.4743 0.1096 0.022 Uiso calc R 1 . .
C C16 0.40164(19) 0.2288(2) -0.03062(5) 0.0207(4) Uani d . 1 . .
H H16A 0.4010 0.3125 -0.0454 0.025 Uiso calc R 1 . .
H H16B 0.3101 0.2034 -0.0251 0.025 Uiso calc R 1 . .
C C17 0.47013(19) 0.11601(19) -0.05233(5) 0.0211(4) Uani d . 1 . .
H H17A 0.4708 0.0334 -0.0371 0.025 Uiso calc R 1 . .
H H17B 0.5620 0.1420 -0.0571 0.025 Uiso calc R 1 . .
C C18 0.4013(2) 0.0863(2) -0.08992(5) 0.0229(4) Uani d . 1 . .
H H18A 0.3874 0.1717 -0.1033 0.027 Uiso calc R 1 . .
H H18B 0.3145 0.0462 -0.0850 0.027 Uiso calc R 1 . .
C C19 0.48161(19) -0.0107(2) -0.11501(5) 0.0219(4) Uani d . 1 . .
H H19A 0.4997 -0.0939 -0.1009 0.026 Uiso calc R 1 . .
H H19B 0.5667 0.0318 -0.1208 0.026 Uiso calc R 1 . .
C C20 0.4129(2) -0.0490(2) -0.15221(5) 0.0274(5) Uani d . 1 . .
H H20A 0.3798 0.0336 -0.1642 0.033 Uiso calc R 1 . .
H H20B 0.4781 -0.0899 -0.1691 0.033 Uiso calc R 1 . .
C C21 0.2977(2) -0.1482(2) -0.14688(6) 0.0286(5) Uani d . 1 . .
H H21A 0.2614 -0.1722 -0.1711 0.043 Uiso calc R 1 . .
H H21B 0.2297 -0.1057 -0.1317 0.043 Uiso calc R 1 . .
H H21C 0.3291 -0.2292 -0.1344 0.043 Uiso calc R 1 . .
H H1O1 0.529(3) 0.886(3) 0.3205(7) 0.057(8) Uiso d . 1 . .

loop_
_atom_site_aniso_label
_atom_site_aniso_U_11
_atom_site_aniso_U_22
_atom_site_aniso_U_33
_atom_site_aniso_U_12
_atom_site_aniso_U_13
_atom_site_aniso_U_23
O1 0.0221(7) 0.0227(7) 0.0162(6) 0.0010(6) -0.0029(6) -0.0022(6)
O2 0.0217(7) 0.0263(7) 0.0169(6) 0.0043(6) -0.0023(5) -0.0003(6)
O3 0.0243(7) 0.0219(7) 0.0160(6) 0.0026(6) -0.0010(5) -0.0046(5)
C1 0.0195(9) 0.0155(9) 0.0182(9) -0.0003(8) 0.0009(8) -0.0010(7)
C2 0.0206(10) 0.0158(9) 0.0184(9) 0.0010(8) -0.0036(8) 0.0011(7)
C3 0.0191(9) 0.0193(9) 0.0132(8) -0.0041(7) -0.0003(7) 0.0001(7)
C4 0.0196(9) 0.0177(9) 0.0221(9) 0.0013(8) 0.0019(8) -0.0025(8)
C5 0.0192(9) 0.0193(9) 0.0194(9) 0.0008(8) -0.0023(7) -0.0002(8)
C6 0.0179(9) 0.0163(8) 0.0148(8) -0.0011(7) 0.0003(7) 0.0014(7)
C7 0.0199(9) 0.0173(9) 0.0153(9) -0.0027(8) 0.0010(7) 0.0023(7)
C8 0.0172(9) 0.0183(9) 0.0175(9) 0.0012(8) 0.0004(7) 0.0023(7)
C9 0.0179(9) 0.0194(9) 0.0178(9) -0.0005(7) 0.0020(7) 0.0020(8)
C10 0.0189(9) 0.0177(9) 0.0141(8) -0.0026(7) 0.0012(7) 0.0015(7)
C11 0.0201(10) 0.0217(10) 0.0184(9) 0.0016(8) -0.0006(8) 0.0025(8)
C12 0.0228(10) 0.0239(10) 0.0135(8) -0.0005(8) -0.0026(8) -0.0007(8)
C13 0.0211(9) 0.0161(9) 0.0155(9) -0.0023(7) 0.0032(7) 0.0018(7)
C14 0.0167(9) 0.0218(9) 0.0195(9) 0.0001(8) 0.0001(7) 0.0021(8)
C15 0.0198(9) 0.0214(9) 0.0128(8) -0.0032(8) 0.0001(7) 0.0017(7)
C16 0.0235(10) 0.0228(10) 0.0157(9) -0.0004(8) -0.0013(8) 0.0010(8)
C17 0.0238(10) 0.0208(9) 0.0188(9) 0.0022(8) 0.0017(8) -0.0009(8)
C18 0.0270(11) 0.0223(10) 0.0194(9) 0.0038(8) 0.0010(8) -0.0017(8)
C19 0.0253(10) 0.0203(9) 0.0201(9) -0.0005(8) 0.0050(8) -0.0014(8)
C20 0.0399(13) 0.0245(10) 0.0178(10) -0.0012(10) 0.0031(9) -0.0018(8)
C21 0.0344(12) 0.0286(11) 0.0228(10) 0.0021(10) -0.0038(9) -0.0021(9)

loop_
_atom_type_symbol
_atom_type_description
_atom_type_scat_dispersion_real
_atom_type_scat_dispersion_imag
_atom_type_scat_source
C C 0.0033 0.0016 'International Tables Vol C Tables 4.2.6.8 and 6.1.1.4'
H H 0.0000 0.0000 'International Tables Vol C Tables 4.2.6.8 and 6.1.1.4'
O O 0.0106 0.0060 'International Tables Vol C Tables 4.2.6.8 and 6.1.1.4'

loop_
_geom_angle_atom_site_label_1
_geom_angle_atom_site_label_2
_geom_angle_atom_site_label_3
_geom_angle_site_symmetry_1
_geom_angle_site_symmetry_3
_geom_angle
_geom_angle_publ_flag
C3 O1 H1O1 . . 110.8(17) ?
C13 O3 C16 . . 117.35(14) ?
C2 C1 C6 . . 121.13(17) ?
C2 C1 H1A . . 119.4 ?
C6 C1 H1A . . 119.4 ?
C1 C2 C3 . . 119.76(17) ?
C1 C2 H2A . . 120.1 ?
C3 C2 H2A . . 120.1 ?
O1 C3 C2 . . 122.84(16) ?
O1 C3 C4 . . 117.15(16) ?
C2 C3 C4 . . 120.01(16) ?
C5 C4 C3 . . 119.72(17) ?
C5 C4 H4A . . 120.1 ?
C3 C4 H4A . . 120.1 ?
C4 C5 C6 . . 121.30(17) ?
C4 C5 H5A . . 119.4 ?
C6 C5 H5A . . 119.4 ?
C1 C6 C5 . . 118.05(16) ?
C1 C6 C7 . . 123.00(16) ?
C5 C6 C7 . . 118.90(16) ?
O2 C7 C8 . . 119.66(16) ?
O2 C7 C6 . . 119.61(16) ?
C8 C7 C6 . . 120.73(16) ?
C9 C8 C7 . . 119.77(17) ?
C9 C8 H8A . . 120.1 ?
C7 C8 H8A . . 120.1 ?
C8 C9 C10 . . 129.03(18) ?
C8 C9 H9A . . 115.5 ?
C10 C9 H9A . . 115.5 ?
C11 C10 C15 . . 117.62(17) ?
C11 C10 C9 . . 118.60(17) ?
C15 C10 C9 . . 123.68(16) ?
C12 C11 C10 . . 122.42(18) ?
C12 C11 H11A . . 118.8 ?
C10 C11 H11A . . 118.8 ?
C11 C12 C13 . . 119.14(17) ?
C11 C12 H12A . . 120.4 ?
C13 C12 H12A . . 120.4 ?
O3 C13 C12 . . 124.91(16) ?
O3 C13 C14 . . 115.42(16) ?
C12 C13 C14 . . 119.66(17) ?
C15 C14 C13 . . 120.37(18) ?
C15 C14 H14A . . 119.8 ?
C13 C14 H14A . . 119.8 ?
C14 C15 C10 . . 120.75(17) ?
C14 C15 H15A . . 119.6 ?
C10 C15 H15A . . 119.6 ?
O3 C16 C17 . . 107.68(15) ?
O3 C16 H16A . . 110.2 ?
C17 C16 H16A . . 110.2 ?
O3 C16 H16B . . 110.2 ?
C17 C16 H16B . . 110.2 ?
H16A C16 H16B . . 108.5 ?
C16 C17 C18 . . 112.12(16) ?
C16 C17 H17A . . 109.2 ?
C18 C17 H17A . . 109.2 ?
C16 C17 H17B . . 109.2 ?
C18 C17 H17B . . 109.2 ?
H17A C17 H17B . . 107.9 ?
C17 C18 C19 . . 112.69(16) ?
C17 C18 H18A . . 109.1 ?
C19 C18 H18A . . 109.1 ?
C17 C18 H18B . . 109.1 ?
C19 C18 H18B . . 109.1 ?
H18A C18 H18B . . 107.8 ?
C18 C19 C20 . . 114.40(17) ?
C18 C19 H19A . . 108.7 ?
C20 C19 H19A . . 108.7 ?
C18 C19 H19B . . 108.7 ?
C20 C19 H19B . . 108.7 ?
H19A C19 H19B . . 107.6 ?
C21 C20 C19 . . 113.07(16) ?
C21 C20 H20A . . 109.0 ?
C19 C20 H20A . . 109.0 ?
C21 C20 H20B . . 109.0 ?
C19 C20 H20B . . 109.0 ?
H20A C20 H20B . . 107.8 ?
C20 C21 H21A . . 109.5 ?
C20 C21 H21B . . 109.5 ?
H21A C21 H21B . . 109.5 ?
C20 C21 H21C . . 109.5 ?
H21A C21 H21C . . 109.5 ?
H21B C21 H21C . . 109.5 ?

loop_
_geom_bond_atom_site_label_1
_geom_bond_atom_site_label_2
_geom_bond_site_symmetry_2
_geom_bond_distance
_geom_bond_publ_flag
O1 C3 . 1.359(2) ?
O1 H1O1 . 0.89(3) ?
O2 C7 . 1.243(2) ?
O3 C13 . 1.366(2) ?
O3 C16 . 1.442(2) ?
C1 C2 . 1.388(2) ?
C1 C6 . 1.397(2) ?
C1 H1A . 0.9300 ?
C2 C3 . 1.389(2) ?
C2 H2A . 0.9300 ?
C3 C4 . 1.395(3) ?
C4 C5 . 1.380(2) ?
C4 H4A . 0.9300 ?
C5 C6 . 1.401(2) ?
C5 H5A . 0.9300 ?
C6 C7 . 1.481(2) ?
C7 C8 . 1.468(3) ?
C8 C9 . 1.338(2) ?
C8 H8A . 0.9300 ?
C9 C10 . 1.457(2) ?
C9 H9A . 0.9300 ?
C10 C11 . 1.394(2) ?
C10 C15 . 1.405(3) ?
C11 C12 . 1.385(3) ?
C11 H11A . 0.9300 ?
C12 C13 . 1.390(3) ?
C12 H12A . 0.9300 ?
C13 C14 . 1.403(2) ?
C14 C15 . 1.382(3) ?
C14 H14A . 0.9300 ?
C15 H15A . 0.9300 ?
C16 C17 . 1.508(3) ?
C16 H16A . 0.9700 ?
C16 H16B . 0.9700 ?
C17 C18 . 1.524(3) ?
C17 H17A . 0.9700 ?
C17 H17B . 0.9700 ?
C18 C19 . 1.526(3) ?
C18 H18A . 0.9700 ?
C18 H18B . 0.9700 ?
C19 C20 . 1.530(3) ?
C19 H19A . 0.9700 ?
C19 H19B . 0.9700 ?
C20 C21 . 1.519(3) ?
C20 H20A . 0.9700 ?
C20 H20B . 0.9700 ?
C21 H21A . 0.9600 ?
C21 H21B . 0.9600 ?
C21 H21C . 0.9600 ?

loop_
_geom_hbond_atom_site_label_D
_geom_hbond_atom_site_label_H
_geom_hbond_atom_site_label_A
_geom_hbond_site_symmetry_A
_geom_hbond_distance_DH
_geom_hbond_distance_HA
_geom_hbond_distance_DA
_geom_hbond_angle_DHA
_geom_hbond_publ_flag
O1 H1O1 O2 6_656 0.89(3) 1.77(3) 2.6466(19) 169(2) yes
C1 H1A O1 3_645 0.93 2.55 3.458(2) 164 yes

loop_
_geom_torsion_atom_site_label_1
_geom_torsion_atom_site_label_2
_geom_torsion_atom_site_label_3
_geom_torsion_atom_site_label_4
_geom_torsion_site_symmetry_1
_geom_torsion_site_symmetry_2
_geom_torsion_site_symmetry_3
_geom_torsion_site_symmetry_4
_geom_torsion
_geom_torsion_publ_flag
C6 C1 C2 C3 . . . . -1.6(3) ?
C1 C2 C3 O1 . . . . -179.56(16) ?
C1 C2 C3 C4 . . . . 0.2(3) ?
O1 C3 C4 C5 . . . . -179.55(16) ?
C2 C3 C4 C5 . . . . 0.7(3) ?
C3 C4 C5 C6 . . . . -0.2(3) ?
C2 C1 C6 C5 . . . . 2.0(3) ?
C2 C1 C6 C7 . . . . -175.46(17) ?
C4 C5 C6 C1 . . . . -1.1(3) ?
C4 C5 C6 C7 . . . . 176.46(17) ?
C1 C6 C7 O2 . . . . 162.42(17) ?
C5 C6 C7 O2 . . . . -15.0(3) ?
C1 C6 C7 C8 . . . . -16.6(3) ?
C5 C6 C7 C8 . . . . 165.93(16) ?
O2 C7 C8 C9 . . . . 5.7(3) ?
C6 C7 C8 C9 . . . . -175.26(17) ?
C7 C8 C9 C10 . . . . -174.51(17) ?
C8 C9 C10 C11 . . . . 177.22(19) ?
C8 C9 C10 C15 . . . . 0.9(3) ?
C15 C10 C11 C12 . . . . 1.6(3) ?
C9 C10 C11 C12 . . . . -174.97(17) ?
C10 C11 C12 C13 . . . . -0.8(3) ?
C16 O3 C13 C12 . . . . 0.8(3) ?
C16 O3 C13 C14 . . . . 179.42(15) ?
C11 C12 C13 O3 . . . . 177.71(17) ?
C11 C12 C13 C14 . . . . -0.9(3) ?
O3 C13 C14 C15 . . . . -177.06(16) ?
C12 C13 C14 C15 . . . . 1.7(3) ?
C13 C14 C15 C10 . . . . -0.8(3) ?
C11 C10 C15 C14 . . . . -0.8(3) ?
C9 C10 C15 C14 . . . . 175.58(17) ?
C13 O3 C16 C17 . . . . 176.52(15) ?
O3 C16 C17 C18 . . . . -179.69(15) ?
C16 C17 C18 C19 . . . . 170.71(16) ?
C17 C18 C19 C20 . . . . 177.08(17) ?
C18 C19 C20 C21 . . . . -73.4(2) ?

loop_
_cod_related_entry_id
_cod_related_entry_database
_cod_related_entry_code
1 ChemSpider 24742458
